data_1556070
loop_
_publ_author_name
'Mellerup, Soren K.'
'H\"afele, Lisa'
'Lorbach, Andreas'
'Wang, Xiang'
'Wang, Suning'

_publ_section_title
;
 Triplet Energy and \p-Conjugation Effects on Photoisomerization of Chiral
 N,C-Chelate Organoborons with PAH Substituents.
;
_journal_issue 14
_journal_name_full 'Organic letters'
_journal_page_first 3851
_journal_page_last 3854
_journal_paper_doi 10.1021/acs.orglett.7b01724
_journal_volume 19
_journal_year 2017
_chemical_formula_sum 'C46 H36 B N'
_chemical_formula_weight 613.57
_space_group_crystal_system monoclinic
_space_group_IT_number 14
_space_group_name_Hall '-P 2ybc'
_space_group_name_H-M_alt 'P 1 21/c 1'
_atom_sites_solution_hydrogens geom
_audit_creation_method SHELXL-2014/7
_cell_angle_alpha 90
_cell_angle_beta 110.826(3)
_cell_angle_gamma 90
_cell_formula_units_Z 4
_cell_length_a 11.7400(8)
_cell_length_b 19.9773(15)
_cell_length_c 15.4637(11)
_cell_measurement_reflns_used 4992
_cell_measurement_temperature 180(2)
_cell_measurement_theta_max 27.01
_cell_measurement_theta_min 2.48
_cell_volume 3389.8(4)
_computing_cell_refinement 'Bruker SAINT'
_computing_data_collection 'Bruker APEX2'
_computing_data_reduction 'Bruker SAINT'
_computing_molecular_graphics 'Bruker SHELXTL'
_computing_publication_material 'Bruker SHELXTL'
_computing_structure_refinement 'SHELXL-2014/7 (Sheldrick, 2014)'
_computing_structure_solution 'SHELXS-97 (Sheldrick 2008)'
_diffrn_ambient_temperature 180(2)
_diffrn_measured_fraction_theta_full 0.985
_diffrn_measured_fraction_theta_max 0.985
_diffrn_measurement_device_type 'Bruker APEX-II CCD'
_diffrn_measurement_method '\f and \w scans'
_diffrn_radiation_type MoK\a
_diffrn_radiation_wavelength 0.71073
_diffrn_reflns_av_R_equivalents 0.0715
_diffrn_reflns_av_unetI/netI 0.0624
_diffrn_reflns_Laue_measured_fraction_full 0.985
_diffrn_reflns_Laue_measured_fraction_max 0.985
_diffrn_reflns_limit_h_max 15
_diffrn_reflns_limit_h_min -11
_diffrn_reflns_limit_k_max 25
_diffrn_reflns_limit_k_min -25
_diffrn_reflns_limit_l_max 19
_diffrn_reflns_limit_l_min -19
_diffrn_reflns_number 28860
_diffrn_reflns_point_group_measured_fraction_full 0.985
_diffrn_reflns_point_group_measured_fraction_max 0.985
_diffrn_reflns_theta_full 25.242
_diffrn_reflns_theta_max 27.143
_diffrn_reflns_theta_min 2.769
_exptl_absorpt_coefficient_mu 0.068
_exptl_absorpt_correction_T_max 0.996
_exptl_absorpt_correction_T_min 0.986
_exptl_absorpt_correction_type multi-scan
_exptl_crystal_colour yellow
_exptl_crystal_density_diffrn 1.202
_exptl_crystal_description plate
_exptl_crystal_F_000 1296
_exptl_crystal_size_max 0.200
_exptl_crystal_size_mid 0.100
_exptl_crystal_size_min 0.060
_refine_diff_density_max 0.281
_refine_diff_density_min -0.217
_refine_diff_density_rms 0.041
_refine_ls_extinction_method none
_refine_ls_goodness_of_fit_ref 1.128
_refine_ls_hydrogen_treatment constr
_refine_ls_matrix_type full
_refine_ls_number_parameters 436
_refine_ls_number_reflns 7391
_refine_ls_number_restraints 0
_refine_ls_restrained_S_all 1.128
_refine_ls_R_factor_all 0.0910
_refine_ls_R_factor_gt 0.0565
_refine_ls_shift/su_max 0.000
_refine_ls_shift/su_mean 0.000
_refine_ls_structure_factor_coef Fsqd
_refine_ls_weighting_details 'w=1/[\s^2^(Fo^2^)+(0.0450P)^2^+1.0000P] where P=(Fo^2^+2Fc^2^)/3'
_refine_ls_weighting_scheme calc
_refine_ls_wR_factor_gt 0.1236
_refine_ls_wR_factor_ref 0.1395
_reflns_Friedel_coverage 0.000
_reflns_number_gt 5126
_reflns_number_total 7391
_reflns_threshold_expression 'I > 2\s(I)'
_cod_data_source_file ol7b01724_si_002.cif
_cod_data_source_block soren21_Compound8
_cod_original_sg_symbol_H-M 'P 21/c'
_cod_database_code 1556070
_shelx_shelxl_version_number 2014/7
_shelx_space_group_comment
; 
The symmetry employed for this shelxl refinement is uniquely defined 
by the following loop, which should always be used as a source of 
symmetry information in preference to the above space-group names. 
They are only intended as comments. 
;
_shelx_estimated_absorpt_t_min 0.986
_shelx_estimated_absorpt_t_max 0.996

loop_
_space_group_symop_operation_xyz
'x, y, z'
'-x, y+1/2, -z+1/2'
'-x, -y, -z'
'x, -y-1/2, z-1/2'

loop_
_atom_site_label
_atom_site_type_symbol
_atom_site_fract_x
_atom_site_fract_y
_atom_site_fract_z
_atom_site_U_iso_or_equiv
_atom_site_adp_type
_atom_site_occupancy
_atom_site_site_symmetry_order
_atom_site_calc_flag
_atom_site_refinement_flags_posn
_atom_site_refinement_flags_adp
B1 B 0.58970(18) 0.14314(9) 0.17613(15) 0.0251(4) Uani 1 1 d . .
N1 N 0.63922(13) 0.18781(7) 0.27171(11) 0.0280(3) Uani 1 1 d . .
C1 C 0.72079(16) 0.11175(8) 0.18668(13) 0.0268(4) Uani 1 1 d . .
C2 C 0.75564(18) 0.06650(9) 0.13223(16) 0.0359(5) Uani 1 1 d . .
H2A H 0.6968 0.0503 0.0764 0.043 Uiso 1 1 calc R U
C3 C 0.8753(2) 0.04491(11) 0.15872(18) 0.0467(6) Uani 1 1 d . .
H3A H 0.8974 0.0135 0.1213 0.056 Uiso 1 1 calc R U
C4 C 0.9629(2) 0.06850(11) 0.23899(19) 0.0500(6) Uani 1 1 d . .
H4A H 1.0445 0.0531 0.2564 0.060 Uiso 1 1 calc R U
C5 C 0.93252(19) 0.11422(11) 0.29391(17) 0.0456(5) Uani 1 1 d . .
H5A H 0.9925 0.1312 0.3486 0.055 Uiso 1 1 calc R U
C6 C 0.81151(16) 0.13500(9) 0.26714(14) 0.0313(4) Uani 1 1 d . .
C7 C 0.76089(17) 0.18139(9) 0.31670(13) 0.0310(4) Uani 1 1 d . .
C8 C 0.8194(2) 0.21706(11) 0.39691(15) 0.0423(5) Uani 1 1 d . .
H8A H 0.9051 0.2133 0.4275 0.051 Uiso 1 1 calc R U
C9 C 0.7518(2) 0.25827(11) 0.43212(16) 0.0481(6) Uani 1 1 d . .
H9A H 0.7906 0.2832 0.4871 0.058 Uiso 1 1 calc R U
C10 C 0.6272(2) 0.26289(11) 0.38674(16) 0.0452(6) Uani 1 1 d . .
H10A H 0.5794 0.2904 0.4107 0.054 Uiso 1 1 calc R U
C11 C 0.57323(18) 0.22715(10) 0.30655(15) 0.0355(5) Uani 1 1 d . .
H11A H 0.4876 0.2303 0.2752 0.043 Uiso 1 1 calc R U
C12 C 0.52350(15) 0.19041(8) 0.08615(13) 0.0250(4) Uani 1 1 d . .
C13 C 0.43427(17) 0.16325(9) 0.00632(14) 0.0299(4) Uani 1 1 d . .
C14 C 0.35879(18) 0.20497(10) -0.06261(14) 0.0352(4) Uani 1 1 d . .
H14A H 0.2993 0.1853 -0.1154 0.042 Uiso 1 1 calc R U
C15 C 0.36753(19) 0.27404(10) -0.05677(15) 0.0371(5) Uani 1 1 d . .
C16 C 0.46519(18) 0.30039(10) 0.01505(14) 0.0348(5) Uani 1 1 d . .
H16A H 0.4785 0.3474 0.0174 0.042 Uiso 1 1 calc R U
C17 C 0.54448(17) 0.26018(9) 0.08390(14) 0.0294(4) Uani 1 1 d . .
C18 C 0.4171(2) 0.08897(10) -0.01239(16) 0.0431(5) Uani 1 1 d . .
H18A H 0.4082 0.0800 -0.0768 0.065 Uiso 1 1 calc R U
H18B H 0.3437 0.0740 -0.0016 0.065 Uiso 1 1 calc R U
H18C H 0.4882 0.0648 0.0291 0.065 Uiso 1 1 calc R U
C19 C 0.6568(2) 0.29419(10) 0.15028(16) 0.0447(5) Uani 1 1 d . .
H19A H 0.6797 0.3317 0.1189 0.067 Uiso 1 1 calc R U
H19B H 0.7241 0.2620 0.1710 0.067 Uiso 1 1 calc R U
H19C H 0.6394 0.3110 0.2038 0.067 Uiso 1 1 calc R U
C20 C 0.2777(2) 0.31795(13) -0.12745(18) 0.0592(7) Uani 1 1 d . .
H20A H 0.2357 0.2918 -0.1833 0.089 Uiso 1 1 calc R U
H20B H 0.3209 0.3554 -0.1429 0.089 Uiso 1 1 calc R U
H20C H 0.2179 0.3353 -0.1022 0.089 Uiso 1 1 calc R U
C21 C 0.49480(15) 0.09024(8) 0.19448(12) 0.0241(4) Uani 1 1 d . .
C22 C 0.52344(16) 0.02466(8) 0.22475(13) 0.0262(4) Uani 1 1 d . .
H22A H 0.6022 0.0079 0.2327 0.031 Uiso 1 1 calc R U
C23 C 0.44053(16) -0.01713(9) 0.24374(13) 0.0273(4) Uani 1 1 d . .
H23A H 0.4638 -0.0616 0.2644 0.033 Uiso 1 1 calc R U
C24 C 0.32433(15) 0.00506(8) 0.23293(12) 0.0243(4) Uani 1 1 d . .
C25 C 0.29268(16) 0.06970(9) 0.19985(14) 0.0292(4) Uani 1 1 d . .
H25A H 0.2128 0.0858 0.1898 0.035 Uiso 1 1 calc R U
C26 C 0.37603(16) 0.11098(9) 0.18134(14) 0.0291(4) Uani 1 1 d . .
H26A H 0.3517 0.1549 0.1589 0.035 Uiso 1 1 calc R U
C27 C 0.23522(15) -0.03586(8) 0.25944(13) 0.0236(4) Uani 1 1 d . .
C28 C 0.14103(16) -0.07056(8) 0.19178(13) 0.0263(4) Uani 1 1 d . .
C29 C 0.12763(18) -0.07001(10) 0.09643(14) 0.0365(5) Uani 1 1 d . .
H29A H 0.1868 -0.0476 0.0781 0.044 Uiso 1 1 calc R U
C30 C 0.0326(2) -0.10072(12) 0.03129(16) 0.0468(6) Uani 1 1 d . .
H30A H 0.0252 -0.0992 -0.0319 0.056 Uiso 1 1 calc R U
C31 C -0.0554(2) -0.13504(12) 0.05738(17) 0.0492(6) Uani 1 1 d . .
H31A H -0.1226 -0.1558 0.0114 0.059 Uiso 1 1 calc R U
C32 C -0.04483(18) -0.13858(10) 0.14702(15) 0.0390(5) Uani 1 1 d . .
H32A H -0.1036 -0.1631 0.1632 0.047 Uiso 1 1 calc R U
C33 C 0.05203(16) -0.10651(8) 0.21781(14) 0.0284(4) Uani 1 1 d . .
C34 C 0.05842(16) -0.10622(8) 0.30989(14) 0.0285(4) Uani 1 1 d . .
C35 C 0.15183(16) -0.07106(8) 0.37759(13) 0.0273(4) Uani 1 1 d . .
C36 C 0.16182(19) -0.06985(10) 0.47244(15) 0.0373(5) Uani 1 1 d . .
H36A H 0.1033 -0.0931 0.4905 0.045 Uiso 1 1 calc R U
C37 C 0.2527(2) -0.03640(11) 0.53687(15) 0.0421(5) Uani 1 1 d . .
H37A H 0.2584 -0.0370 0.5997 0.051 Uiso 1 1 calc R U
C38 C 0.33943(19) -0.00062(11) 0.51130(15) 0.0400(5) Uani 1 1 d . .
H38A H 0.4023 0.0234 0.5570 0.048 Uiso 1 1 calc R U
C39 C 0.33402(17) -0.00011(9) 0.42227(14) 0.0318(4) Uani 1 1 d . .
H39A H 0.3933 0.0244 0.4065 0.038 Uiso 1 1 calc R U
C40 C 0.24117(15) -0.03556(8) 0.35177(13) 0.0247(4) Uani 1 1 d . .
C41 C -0.03513(17) -0.14302(9) 0.33677(14) 0.0333(4) Uani 1 1 d . .
C42 C -0.1248(2) -0.10889(12) 0.3566(2) 0.0647(8) Uani 1 1 d . .
H42A H -0.1282 -0.0614 0.3523 0.078 Uiso 1 1 calc R U
C43 C -0.2103(3) -0.14325(14) 0.3827(3) 0.0792(10) Uani 1 1 d . .
H43A H -0.2710 -0.1190 0.3969 0.095 Uiso 1 1 calc R U
C44 C -0.2081(2) -0.21093(13) 0.3882(2) 0.0617(8) Uani 1 1 d . .
H44A H -0.2671 -0.2341 0.4058 0.074 Uiso 1 1 calc R U
C45 C -0.1198(2) -0.24577(11) 0.36796(17) 0.0486(6) Uani 1 1 d . .
H45A H -0.1183 -0.2933 0.3712 0.058 Uiso 1 1 calc R U
C46 C -0.03282(19) -0.21224(10) 0.34282(15) 0.0378(5) Uani 1 1 d . .
H46A H 0.0285 -0.2368 0.3297 0.045 Uiso 1 1 calc R U

loop_
_atom_site_aniso_label
_atom_site_aniso_U_11
_atom_site_aniso_U_22
_atom_site_aniso_U_33
_atom_site_aniso_U_23
_atom_site_aniso_U_13
_atom_site_aniso_U_12
B1 0.0220(10) 0.0226(9) 0.0331(12) -0.0042(8) 0.0128(9) -0.0044(8)
N1 0.0255(8) 0.0280(8) 0.0322(9) -0.0021(6) 0.0123(7) -0.0051(6)
C1 0.0255(9) 0.0222(8) 0.0376(11) 0.0055(8) 0.0174(8) -0.0019(7)
C2 0.0363(11) 0.0303(10) 0.0488(13) 0.0031(9) 0.0248(10) 0.0011(8)
C3 0.0485(13) 0.0365(11) 0.0702(17) 0.0114(11) 0.0397(13) 0.0108(10)
C4 0.0323(12) 0.0525(13) 0.0728(18) 0.0159(12) 0.0281(12) 0.0150(10)
C5 0.0277(11) 0.0519(13) 0.0550(15) 0.0116(11) 0.0120(10) 0.0031(9)
C6 0.0258(9) 0.0305(9) 0.0395(12) 0.0075(8) 0.0138(9) 0.0000(7)
C7 0.0268(10) 0.0325(10) 0.0332(11) 0.0050(8) 0.0101(8) -0.0058(8)
C8 0.0345(11) 0.0495(13) 0.0379(12) -0.0010(10) 0.0068(10) -0.0081(9)
C9 0.0556(14) 0.0512(13) 0.0365(13) -0.0115(10) 0.0153(11) -0.0178(11)
C10 0.0516(13) 0.0457(12) 0.0486(14) -0.0170(10) 0.0305(12) -0.0110(10)
C11 0.0312(10) 0.0378(11) 0.0433(12) -0.0083(9) 0.0202(9) -0.0052(8)
C12 0.0220(8) 0.0241(8) 0.0336(10) 0.0001(7) 0.0155(8) -0.0028(7)
C13 0.0282(9) 0.0307(9) 0.0342(11) -0.0011(8) 0.0151(8) -0.0068(8)
C14 0.0285(10) 0.0451(11) 0.0318(11) 0.0008(9) 0.0103(9) -0.0068(8)
C15 0.0361(11) 0.0420(11) 0.0378(12) 0.0117(9) 0.0187(10) 0.0066(9)
C16 0.0430(11) 0.0263(9) 0.0412(12) 0.0038(8) 0.0222(10) 0.0001(8)
C17 0.0306(10) 0.0259(9) 0.0361(11) -0.0006(8) 0.0170(9) -0.0032(7)
C18 0.0501(13) 0.0362(11) 0.0399(13) -0.0075(9) 0.0120(11) -0.0121(10)
C19 0.0488(13) 0.0321(11) 0.0504(14) 0.0020(10) 0.0140(11) -0.0188(9)
C20 0.0578(16) 0.0649(16) 0.0513(16) 0.0216(13) 0.0151(13) 0.0167(13)
C21 0.0237(9) 0.0244(8) 0.0260(10) -0.0005(7) 0.0110(8) -0.0024(7)
C22 0.0203(8) 0.0274(9) 0.0311(10) 0.0011(8) 0.0096(8) 0.0011(7)
C23 0.0266(9) 0.0220(8) 0.0347(11) 0.0046(7) 0.0125(8) 0.0023(7)
C24 0.0222(8) 0.0246(8) 0.0271(10) 0.0010(7) 0.0099(7) -0.0029(7)
C25 0.0215(9) 0.0273(9) 0.0402(11) 0.0024(8) 0.0127(8) 0.0015(7)
C26 0.0260(9) 0.0236(9) 0.0402(11) 0.0057(8) 0.0150(8) 0.0024(7)
C27 0.0203(8) 0.0196(8) 0.0334(10) 0.0041(7) 0.0127(8) 0.0031(6)
C28 0.0240(9) 0.0227(8) 0.0344(11) 0.0021(7) 0.0130(8) 0.0005(7)
C29 0.0378(11) 0.0373(11) 0.0388(12) -0.0004(9) 0.0191(10) -0.0088(9)
C30 0.0510(14) 0.0573(14) 0.0344(12) -0.0092(10) 0.0180(11) -0.0178(11)
C31 0.0424(13) 0.0595(14) 0.0446(14) -0.0148(11) 0.0142(11) -0.0224(11)
C32 0.0323(11) 0.0424(11) 0.0454(13) -0.0069(10) 0.0178(10) -0.0146(9)
C33 0.0247(9) 0.0242(9) 0.0382(11) 0.0013(8) 0.0135(8) -0.0010(7)
C34 0.0247(9) 0.0235(9) 0.0418(11) 0.0043(8) 0.0174(8) 0.0001(7)
C35 0.0263(9) 0.0236(9) 0.0345(11) 0.0061(8) 0.0138(8) 0.0034(7)
C36 0.0402(11) 0.0375(11) 0.0392(12) 0.0065(9) 0.0202(10) -0.0023(9)
C37 0.0481(13) 0.0506(13) 0.0294(11) 0.0029(10) 0.0159(10) -0.0028(10)
C38 0.0349(11) 0.0470(12) 0.0341(12) -0.0019(9) 0.0073(9) -0.0037(9)
C39 0.0254(9) 0.0340(10) 0.0358(11) 0.0032(8) 0.0107(8) -0.0007(8)
C40 0.0209(8) 0.0198(8) 0.0330(10) 0.0035(7) 0.0090(8) 0.0021(6)
C41 0.0324(10) 0.0324(10) 0.0411(12) -0.0012(8) 0.0204(9) -0.0076(8)
C42 0.0607(16) 0.0379(12) 0.122(3) -0.0103(14) 0.0643(18) -0.0111(11)
C43 0.0735(19) 0.0618(17) 0.141(3) -0.0265(18) 0.085(2) -0.0203(14)
C44 0.0714(17) 0.0595(15) 0.0784(19) -0.0199(14) 0.0564(16) -0.0357(13)
C45 0.0648(15) 0.0400(12) 0.0498(14) -0.0012(10) 0.0313(13) -0.0218(11)
C46 0.0420(12) 0.0348(11) 0.0408(12) 0.0010(9) 0.0199(10) -0.0072(9)

loop_
_atom_type_symbol
_atom_type_description
_atom_type_scat_dispersion_real
_atom_type_scat_dispersion_imag
_atom_type_scat_source
C C 0.0033 0.0016 'International Tables Vol C Tables 4.2.6.8 and 6.1.1.4'
H H 0.0000 0.0000 'International Tables Vol C Tables 4.2.6.8 and 6.1.1.4'
B B 0.0013 0.0007 'International Tables Vol C Tables 4.2.6.8 and 6.1.1.4'
N N 0.0061 0.0033 'International Tables Vol C Tables 4.2.6.8 and 6.1.1.4'

loop_
_geom_angle_atom_site_label_1
_geom_angle_atom_site_label_2
_geom_angle_atom_site_label_3
_geom_angle
C1 B1 C12 117.29(15)
C1 B1 C21 114.58(14)
C12 B1 C21 112.05(14)
C1 B1 N1 95.75(14)
C12 B1 N1 111.16(14)
C21 B1 N1 103.89(14)
C11 N1 C7 120.18(17)
C11 N1 B1 127.41(15)
C7 N1 B1 112.41(15)
C2 C1 C6 117.33(17)
C2 C1 B1 131.69(18)
C6 C1 B1 110.97(15)
C3 C2 C1 120.6(2)
C4 C3 C2 120.8(2)
C5 C4 C3 120.4(2)
C4 C5 C6 118.3(2)
C5 C6 C1 122.59(19)
C5 C6 C7 126.6(2)
C1 C6 C7 110.80(16)
N1 C7 C8 120.60(18)
N1 C7 C6 110.06(17)
C8 C7 C6 129.33(18)
C9 C8 C7 119.2(2)
C10 C9 C8 119.5(2)
C11 C10 C9 119.2(2)
N1 C11 C10 121.27(19)
C13 C12 C17 115.93(17)
C13 C12 B1 120.21(15)
C17 C12 B1 123.75(16)
C14 C13 C12 120.71(17)
C14 C13 C18 115.79(18)
C12 C13 C18 123.45(18)
C15 C14 C13 122.25(19)
C14 C15 C16 116.88(18)
C14 C15 C20 121.2(2)
C16 C15 C20 121.9(2)
C15 C16 C17 122.09(18)
C16 C17 C12 120.72(18)
C16 C17 C19 116.34(17)
C12 C17 C19 122.79(17)
C22 C21 C26 115.90(15)
C22 C21 B1 124.75(15)
C26 C21 B1 119.34(15)
C23 C22 C21 122.19(16)
C24 C23 C22 120.99(16)
C23 C24 C25 117.65(15)
C23 C24 C27 123.11(15)
C25 C24 C27 119.16(15)
C26 C25 C24 120.87(16)
C25 C26 C21 122.33(16)
C40 C27 C28 120.03(15)
C40 C27 C24 119.32(15)
C28 C27 C24 120.50(16)
C27 C28 C29 122.29(16)
C27 C28 C33 119.70(17)
C29 C28 C33 117.98(16)
C30 C29 C28 121.61(18)
C29 C30 C31 120.0(2)
C32 C31 C30 120.6(2)
C31 C32 C33 121.61(18)
C34 C33 C32 121.66(16)
C34 C33 C28 120.09(16)
C32 C33 C28 118.16(17)
C33 C34 C35 120.37(15)
C33 C34 C41 120.07(17)
C35 C34 C41 119.56(17)
C34 C35 C36 122.04(16)
C34 C35 C40 119.56(17)
C36 C35 C40 118.39(17)
C37 C36 C35 121.38(18)
C36 C37 C38 120.3(2)
C39 C38 C37 120.71(19)
C38 C39 C40 121.32(17)
C27 C40 C39 121.84(16)
C27 C40 C35 120.24(16)
C39 C40 C35 117.92(17)
C42 C41 C46 118.53(18)
C42 C41 C34 120.82(17)
C46 C41 C34 120.65(17)
C41 C42 C43 120.6(2)
C44 C43 C42 120.7(2)
C43 C44 C45 119.4(2)
C44 C45 C46 120.6(2)
C41 C46 C45 120.1(2)

loop_
_geom_bond_atom_site_label_1
_geom_bond_atom_site_label_2
_geom_bond_distance
B1 C1 1.615(3)
B1 C12 1.632(3)
B1 C21 1.632(2)
B1 N1 1.646(3)
N1 C11 1.343(2)
N1 C7 1.354(2)
C1 C2 1.392(3)
C1 C6 1.398(3)
C2 C3 1.384(3)
C3 C4 1.383(4)
C4 C5 1.378(3)
C5 C6 1.394(3)
C6 C7 1.457(3)
C7 C8 1.383(3)
C8 C9 1.383(3)
C9 C10 1.382(3)
C10 C11 1.375(3)
C12 C13 1.413(3)
C12 C17 1.418(2)
C13 C14 1.394(3)
C13 C18 1.512(3)
C14 C15 1.384(3)
C15 C16 1.386(3)
C15 C20 1.502(3)
C16 C17 1.393(3)
C17 C19 1.514(3)
C21 C22 1.392(2)
C21 C26 1.399(2)
C22 C23 1.391(2)
C23 C24 1.387(2)
C24 C25 1.390(2)
C24 C27 1.495(2)
C25 C26 1.385(2)
C27 C40 1.404(3)
C27 C28 1.405(2)
C28 C29 1.426(3)
C28 C33 1.438(2)
C29 C30 1.355(3)
C30 C31 1.413(3)
C31 C32 1.349(3)
C32 C33 1.420(3)
C33 C34 1.399(3)
C34 C35 1.406(3)
C34 C41 1.498(2)
C35 C36 1.429(3)
C35 C40 1.435(2)
C36 C37 1.350(3)
C37 C38 1.410(3)
C38 C39 1.355(3)
C39 C40 1.426(3)
C41 C42 1.377(3)
C41 C46 1.386(3)
C42 C43 1.390(3)
C43 C44 1.354(4)
C44 C45 1.374(3)
C45 C46 1.387(3)
